data_1529383
loop_
_publ_author_name
'A.M. Astakhov'
'A.D. Vasilev'
'M.S. Molokeev'
'Yu.V. Kekin'
'L.A. Kruglyakova'
'R.S. Stepanov'

_publ_section_title
;
 Crystal and Molecular Structure of 2-nitro-1-ureidoguanidine
;
_journal_issue 2
_journal_name_full 'Journal of Structural Chemistry'
_journal_page_first 326
_journal_page_last 329
_journal_paper_doi 10.1023/A:1025579614640
_journal_volume 44
_journal_year 2003
_chemical_formula_sum 'C2 H6 N6 O3'
_chemical_formula_weight 162.13
_space_group_crystal_system monoclinic
_space_group_IT_number 14
_space_group_name_Hall '-P 2yn'
_space_group_name_H-M_alt 'P 1 21/n 1'
_symmetry_space_group_name_Hall '-P 2yn'
_symmetry_space_group_name_H-M 'P 1 21/n 1'
_atom_sites_solution_hydrogens difmap
_audit_creation_method SHELXL-2014/7
_cell_angle_alpha 90
_cell_angle_beta 94.896(5)
_cell_angle_gamma 90
_cell_formula_units_Z 4
_cell_length_a 4.4690(2)
_cell_length_b 15.5660(10)
_cell_length_c 9.4131(7)
_cell_measurement_temperature 293(2)
_cell_volume 652.43(7)
_computing_structure_refinement 'SHELXL-2014/7 (Sheldrick, 2014)'
_diffrn_ambient_temperature 293(2)
_diffrn_measured_fraction_theta_full 0.991
_diffrn_measured_fraction_theta_max 0.930
_diffrn_radiation_wavelength 1.5406
_diffrn_reflns_av_R_equivalents 0.0337
_diffrn_reflns_av_unetI/netI 0.0173
_diffrn_reflns_laue_measured_fraction_full 0.991
_diffrn_reflns_laue_measured_fraction_max 0.930
_diffrn_reflns_limit_h_max 5
_diffrn_reflns_limit_h_min 0
_diffrn_reflns_limit_k_max 18
_diffrn_reflns_limit_k_min 0
_diffrn_reflns_limit_l_max 11
_diffrn_reflns_limit_l_min -11
_diffrn_reflns_number 1321
_diffrn_reflns_point_group_measured_fraction_full 0.991
_diffrn_reflns_point_group_measured_fraction_max 0.930
_diffrn_reflns_theta_full 25.000
_diffrn_reflns_theta_max 70.059
_diffrn_reflns_theta_min 5.502
_exptl_absorpt_coefficient_mu 1.308
_exptl_crystal_density_diffrn 1.651
_exptl_crystal_F_000 336
_refine_diff_density_max 0.321
_refine_diff_density_min -0.414
_refine_diff_density_rms 0.074
_refine_ls_extinction_coef 0.050(4)
_refine_ls_extinction_expression Fc^*^=kFc[1+0.001xFc^2^\l^3^/sin(2\q)]^-1/4^
_refine_ls_extinction_method 'SHELXL-2014/7 (Sheldrick 2014'
_refine_ls_goodness_of_fit_ref 1.092
_refine_ls_hydrogen_treatment refall
_refine_ls_matrix_type full
_refine_ls_number_parameters 127
_refine_ls_number_reflns 1157
_refine_ls_number_restraints 0
_refine_ls_restrained_S_all 1.092
_refine_ls_R_factor_all 0.0532
_refine_ls_R_factor_gt 0.0473
_refine_ls_shift/su_max 0.000
_refine_ls_shift/su_mean 0.000
_refine_ls_structure_factor_coef Fsqd
_refine_ls_weighting_details 'w=1/[\s^2^(Fo^2^)+(0.0766P)^2^+0.2615P] where P=(Fo^2^+2Fc^2^)/3'
_refine_ls_weighting_scheme calc
_refine_ls_wR_factor_gt 0.1266
_refine_ls_wR_factor_ref 0.1315
_reflns_Friedel_coverage 0.000
_reflns_friedel_fraction_full .
_reflns_friedel_fraction_max .
_reflns_number_gt 995
_reflns_number_total 1157
_reflns_threshold_expression 'I > 2\s(I)'
_cod_data_source_file C2H6N6O3.cif
_cod_data_source_block x
_cod_database_code 1529383
_shelx_shelxl_version_number 2014/7
_shelx_space_group_comment
;
The symmetry employed for this shelxl refinement is uniquely defined
by the following loop, which should always be used as a source of
symmetry information in preference to the above space-group names.
They are only intended as comments.
;

loop_
_space_group_symop_operation_xyz
'x, y, z'
'-x+1/2, y+1/2, -z+1/2'
'-x, -y, -z'
'x-1/2, -y-1/2, z-1/2'

loop_
_atom_site_label
_atom_site_type_symbol
_atom_site_fract_x
_atom_site_fract_y
_atom_site_fract_z
_atom_site_U_iso_or_equiv
_atom_site_adp_type
_atom_site_occupancy
_atom_site_site_symmetry_order
_atom_site_calc_flag
_atom_site_refinement_flags_posn
_atom_site_refinement_flags_adp
_atom_site_refinement_flags_occupancy
_atom_site_disorder_assembly
_atom_site_disorder_group
O1 O 0.0791(5) 0.71716(10) 0.2173(2) 0.0712(6) Uani 1 1 d . . . . .
O2 O -0.1886(5) 0.61107(12) 0.27588(18) 0.0665(6) Uani 1 1 d . . . . .
N2 N -0.0231(4) 0.64419(11) 0.19399(17) 0.0440(5) Uani 1 1 d . . . . .
N1 N 0.0453(4) 0.59575(10) 0.08501(17) 0.0418(5) Uani 1 1 d . . . . .
C1 C 0.2110(4) 0.62941(12) -0.01597(19) 0.0346(5) Uani 1 1 d . . . . .
N3 N 0.3052(5) 0.70814(12) -0.0291(2) 0.0540(6) Uani 1 1 d . . . . .
H1 H 0.264(7) 0.743(2) 0.035(4) 0.071(9) Uiso 1 1 d . . . . .
H2 H 0.398(6) 0.7206(18) -0.110(3) 0.060(7) Uiso 1 1 d . . . . .
N4 N 0.2797(4) 0.56954(12) -0.10885(17) 0.0393(5) Uani 1 1 d . . . . .
H3 H 0.200(6) 0.5196(19) -0.100(3) 0.052(7) Uiso 1 1 d . . . . .
N5 N 0.4049(4) 0.59197(11) -0.23176(17) 0.0356(5) Uani 1 1 d . . . . .
H4 H 0.579(7) 0.5811(16) -0.236(3) 0.049(7) Uiso 1 1 d . . . . .
C2 C 0.2230(5) 0.59750(15) -0.3545(2) 0.0458(6) Uani 1 1 d . . . . .
O3 O -0.0493(4) 0.6001(2) -0.3507(2) 0.0984(10) Uani 1 1 d . . . . .
N6 N 0.3589(5) 0.60353(16) -0.4741(2) 0.0561(6) Uani 1 1 d . . . . .
H5 H 0.541(8) 0.5998(17) -0.476(3) 0.058(8) Uiso 1 1 d . . . . .
H6 H 0.260(8) 0.5990(19) -0.553(4) 0.072(9) Uiso 1 1 d . . . . .

loop_
_atom_site_aniso_label
_atom_site_aniso_U_11
_atom_site_aniso_U_22
_atom_site_aniso_U_33
_atom_site_aniso_U_23
_atom_site_aniso_U_13
_atom_site_aniso_U_12
O1 0.1148(16) 0.0459(9) 0.0592(11) -0.0186(8) 0.0428(10) -0.0197(9)
O2 0.0947(15) 0.0641(11) 0.0468(10) -0.0040(7) 0.0413(9) -0.0163(9)
N2 0.0594(12) 0.0423(9) 0.0322(8) 0.0003(7) 0.0143(8) -0.0012(8)
N1 0.0558(12) 0.0396(9) 0.0321(9) -0.0041(6) 0.0167(7) -0.0065(7)
C1 0.0386(11) 0.0364(9) 0.0293(9) 0.0027(7) 0.0062(7) -0.0007(8)
N3 0.0839(15) 0.0375(10) 0.0456(10) -0.0034(8) 0.0334(10) -0.0100(9)
N4 0.0506(11) 0.0359(9) 0.0335(8) -0.0015(6) 0.0162(7) -0.0061(7)
N5 0.0285(10) 0.0478(9) 0.0319(8) 0.0005(6) 0.0098(7) -0.0004(7)
C2 0.0277(12) 0.0733(15) 0.0373(11) -0.0018(9) 0.0071(8) 0.0043(10)
O3 0.0242(11) 0.219(3) 0.0530(11) 0.0013(14) 0.0086(7) 0.0088(12)
N6 0.0332(12) 0.1034(18) 0.0326(10) -0.0009(9) 0.0069(8) 0.0068(10)

loop_
_atom_type_symbol
_atom_type_description
_atom_type_scat_dispersion_real
_atom_type_scat_dispersion_imag
_atom_type_scat_source
C C 0.0181 0.0091 'International Tables Vol C Tables 4.2.6.8 and 6.1.1.4'
N N 0.0311 0.0180 'International Tables Vol C Tables 4.2.6.8 and 6.1.1.4'
O O 0.0492 0.0322 'International Tables Vol C Tables 4.2.6.8 and 6.1.1.4'
H H 0.0000 0.0000 'International Tables Vol C Tables 4.2.6.8 and 6.1.1.4'

loop_
_geom_angle_atom_site_label_1
_geom_angle_atom_site_label_2
_geom_angle_atom_site_label_3
_geom_angle
_geom_angle_site_symmetry_1
_geom_angle_site_symmetry_3
O2 N2 O1 120.53(17) . .
O2 N2 N1 115.94(17) . .
O1 N2 N1 123.48(17) . .
N2 N1 C1 119.74(16) . .
N3 C1 N4 120.06(18) . .
N3 C1 N1 128.87(18) . .
N4 C1 N1 111.06(17) . .
C1 N3 H1 116(2) . .
C1 N3 H2 116.6(17) . .
H1 N3 H2 127(3) . .
C1 N4 N5 120.59(17) . .
C1 N4 H3 116.6(17) . .
N5 N4 H3 120.8(17) . .
C2 N5 N4 118.41(18) . .
C2 N5 H4 119.2(19) . .
N4 N5 H4 117.0(19) . .
O3 C2 N6 123.5(2) . .
O3 C2 N5 120.2(2) . .
N6 C2 N5 116.2(2) . .
C2 N6 H5 123(2) . .
C2 N6 H6 120(2) . .
H5 N6 H6 116(3) . .

loop_
_geom_bond_atom_site_label_1
_geom_bond_atom_site_label_2
_geom_bond_distance
_geom_bond_site_symmetry_2
O1 N2 1.237(2) .
O2 N2 1.226(2) .
N2 N1 1.330(2) .
N1 C1 1.359(2) .
C1 N3 1.305(3) .
C1 N4 1.331(3) .
N3 H1 0.84(4) .
N3 H2 0.92(3) .
N4 N5 1.373(2) .
N4 H3 0.86(3) .
N5 C2 1.358(3) .
N5 H4 0.80(3) .
C2 O3 1.221(3) .
C2 N6 1.327(3) .
N6 H5 0.82(3) .
N6 H6 0.83(4) .

_cod_database_fobs_code 1529383
